data_7047636
loop_
_publ_author_name
'\<Skoch, Karel'
'C\'isa\<rov\'a, Ivana'
'Uhl\'ik, Filip'
'\<St\<epni\<cka, Petr'

_publ_section_title
;
 Comparing the reactivity of isomeric phosphinoferrocene nitrile and
 isocyanide in Pd(ii) complexes: synthesis of simple coordination
 compounds vs. preparation of P-chelated insertion products and
 Fischer-type carbenes.
;
_journal_issue 45
_journal_name_full 'Dalton transactions (Cambridge, England : 2003)'
_journal_page_first 16082
_journal_page_last 16101
_journal_paper_doi 10.1039/c8dt03564d
_journal_volume 47
_journal_year 2018
_chemical_formula_moiety 'C42 H36 Cl Fe N P2 Pd'
_chemical_formula_sum 'C42 H36 Cl Fe N P2 Pd'
_chemical_formula_weight 814.36
_space_group_crystal_system monoclinic
_space_group_IT_number 14
_space_group_name_Hall '-P 2yn'
_space_group_name_H-M_alt 'P 1 21/n 1'
_symmetry_space_group_name_Hall '-P 2yn'
_symmetry_space_group_name_H-M 'P 1 21/n 1'
_atom_sites_solution_hydrogens geom
_atom_sites_solution_primary direct
_atom_sites_solution_secondary difmap
_audit_creation_method SHELXL-2014/7
_audit_update_record
;
2018-07-23 deposited with the CCDC.
2018-09-21 downloaded from the CCDC.
;
_cell_angle_alpha 90
_cell_angle_beta 90.0810(10)
_cell_angle_gamma 90
_cell_formula_units_Z 4
_cell_length_a 9.9066(3)
_cell_length_b 29.9557(11)
_cell_length_c 11.6226(4)
_cell_measurement_reflns_used 9947
_cell_measurement_temperature 120(2)
_cell_measurement_theta_max 25.98
_cell_measurement_theta_min 2.22
_cell_volume 3449.1(2)
_computing_cell_refinement 'SAINT V8.37A (Bruker AXS Inc., 2015)'
_computing_data_collection 'Bruker Instrument Service vV6.2.4'
_computing_data_reduction 'SAINT V8.37A (Bruker AXS Inc., 2015)'
_computing_molecular_graphics 'PLATON (Spek, 2016)'
_computing_publication_material 'PLATON (Spek, 2016)'
_computing_structure_refinement 'SHELXL-2014/7 (Sheldrick, 2014)'
_computing_structure_solution 'XT, VERSION 2014/5'
_diffrn_ambient_temperature 120(2)
_diffrn_measured_fraction_theta_full 0.999
_diffrn_measured_fraction_theta_max 0.998
_diffrn_measurement_device_type 'Bruker D8 VENTURE Kappa Duo PHOTON 100 CMOS'
_diffrn_measurement_method '\f and \w scans'
_diffrn_radiation_monochromator 'Quazar Mo multilayer optic'
_diffrn_radiation_source 'I\mS micro-focus sealed tube'
_diffrn_radiation_type MoK\a
_diffrn_radiation_wavelength 0.71073
_diffrn_reflns_av_R_equivalents 0.0385
_diffrn_reflns_av_unetI/netI 0.0302
_diffrn_reflns_Laue_measured_fraction_full 0.999
_diffrn_reflns_Laue_measured_fraction_max 0.998
_diffrn_reflns_limit_h_max 12
_diffrn_reflns_limit_h_min -11
_diffrn_reflns_limit_k_max 36
_diffrn_reflns_limit_k_min -34
_diffrn_reflns_limit_l_max 14
_diffrn_reflns_limit_l_min -14
_diffrn_reflns_number 30733
_diffrn_reflns_point_group_measured_fraction_full 0.999
_diffrn_reflns_point_group_measured_fraction_max 0.998
_diffrn_reflns_theta_full 25.242
_diffrn_reflns_theta_max 26.008
_diffrn_reflns_theta_min 2.165
_exptl_absorpt_coefficient_mu 1.145
_exptl_absorpt_correction_T_max 0.96
_exptl_absorpt_correction_T_min 0.84
_exptl_absorpt_correction_type numerical
_exptl_absorpt_process_details 'SADABS-2016/2 - Bruker AXS'
_exptl_crystal_colour orange
_exptl_crystal_density_diffrn 1.568
_exptl_crystal_description plate
_exptl_crystal_F_000 1656
_exptl_crystal_size_max 0.19
_exptl_crystal_size_mid 0.08
_exptl_crystal_size_min 0.03
_refine_diff_density_max 0.806
_refine_diff_density_min -0.560
_refine_diff_density_rms 0.072
_refine_ls_extinction_method none
_refine_ls_goodness_of_fit_ref 1.049
_refine_ls_hydrogen_treatment constr
_refine_ls_matrix_type full
_refine_ls_number_parameters 434
_refine_ls_number_reflns 6782
_refine_ls_number_restraints 0
_refine_ls_restrained_S_all 1.049
_refine_ls_R_factor_all 0.0398
_refine_ls_R_factor_gt 0.0287
_refine_ls_shift/su_max 0.001
_refine_ls_shift/su_mean 0.000
_refine_ls_structure_factor_coef Fsqd
_refine_ls_weighting_details 'w=1/[\s^2^(Fo^2^)+(0.0248P)^2^+4.1795P] where P=(Fo^2^+2Fc^2^)/3'
_refine_ls_weighting_scheme calc
_refine_ls_wR_factor_gt 0.0623
_refine_ls_wR_factor_ref 0.0660
_reflns_Friedel_coverage 0.000
_reflns_number_gt 5698
_reflns_number_total 6782
_reflns_threshold_expression 'I > 2\s(I)'
_cod_data_source_file c8dt03564d6.cif
_cod_data_source_block mo_ks817
_cod_depositor_comments 'Adding full bibliography for 7047627--7047638.cif.'
_cod_database_code 7047636
_shelx_shelxl_version_number 2014/7
_shelx_space_group_comment
;
The symmetry employed for this shelxl refinement is uniquely defined
by the following loop, which should always be used as a source of
symmetry information in preference to the above space-group names.
They are only intended as comments.
;
_shelx_estimated_absorpt_t_min 0.812
_shelx_estimated_absorpt_t_max 0.966

loop_
_space_group_symop_operation_xyz
'x, y, z'
'-x+1/2, y+1/2, -z+1/2'
'-x, -y, -z'
'x-1/2, -y-1/2, z-1/2'

loop_
_atom_site_label
_atom_site_type_symbol
_atom_site_fract_x
_atom_site_fract_y
_atom_site_fract_z
_atom_site_U_iso_or_equiv
_atom_site_adp_type
_atom_site_occupancy
_atom_site_site_symmetry_order
_atom_site_calc_flag
_atom_site_refinement_flags_posn
_atom_site_refinement_flags_adp
Pd Pd 0.54445(2) 0.37399(2) 0.42035(2) 0.01473(6) Uani 1 1 d . .
Fe Fe 0.85723(4) 0.44092(2) 0.34447(3) 0.01763(9) Uani 1 1 d . .
Cl1 Cl 0.38336(6) 0.43307(2) 0.44978(6) 0.02344(15) Uani 1 1 d . .
P1 P 0.58116(6) 0.39540(2) 0.23003(5) 0.01495(14) Uani 1 1 d . .
P2 P 0.52318(6) 0.35275(2) 0.61486(6) 0.01521(14) Uani 1 1 d . .
N1 N 0.8161(2) 0.33588(7) 0.39067(18) 0.0203(5) Uani 1 1 d . .
C1 C 0.8771(2) 0.37750(9) 0.4157(2) 0.0195(5) Uani 1 1 d . .
C2 C 1.0011(3) 0.39155(10) 0.3646(2) 0.0240(6) Uani 1 1 d . .
H2 H 1.047684 0.376433 0.304773 0.029 Uiso 1 1 calc R U
C3 C 1.0428(3) 0.43172(10) 0.4178(2) 0.0262(6) Uani 1 1 d . .
H3 H 1.121521 0.448390 0.399525 0.031 Uiso 1 1 calc R U
C4 C 0.9462(3) 0.44269(10) 0.5033(2) 0.0250(6) Uani 1 1 d . .
H4 H 0.949803 0.467770 0.553194 0.030 Uiso 1 1 calc R U
C5 C 0.8437(3) 0.40983(9) 0.5014(2) 0.0210(6) Uani 1 1 d . .
H5 H 0.765785 0.409366 0.548947 0.025 Uiso 1 1 calc R U
C6 C 0.6965(2) 0.44168(8) 0.2354(2) 0.0170(5) Uani 1 1 d . .
C7 C 0.8183(3) 0.45142(9) 0.1728(2) 0.0205(6) Uani 1 1 d . .
H7 H 0.853317 0.434883 0.109796 0.025 Uiso 1 1 calc R U
C8 C 0.8766(3) 0.49022(9) 0.2224(2) 0.0255(6) Uani 1 1 d . .
H8 H 0.958768 0.503805 0.199009 0.031 Uiso 1 1 calc R U
C9 C 0.7915(3) 0.50540(9) 0.3128(2) 0.0228(6) Uani 1 1 d . .
H9 H 0.806099 0.531149 0.358849 0.027 Uiso 1 1 calc R U
C10 C 0.6815(3) 0.47554(9) 0.3222(2) 0.0185(5) Uani 1 1 d . .
H10 H 0.610111 0.477513 0.376437 0.022 Uiso 1 1 calc R U
C11 C 0.6897(3) 0.32843(9) 0.3925(2) 0.0187(5) Uani 1 1 d . .
C12 C 0.4373(2) 0.41529(8) 0.1456(2) 0.0168(5) Uani 1 1 d . .
C13 C 0.4606(3) 0.43795(9) 0.0427(2) 0.0201(6) Uani 1 1 d . .
H13 H 0.550228 0.445112 0.020453 0.024 Uiso 1 1 calc R U
C14 C 0.3530(3) 0.45006(9) -0.0274(2) 0.0242(6) Uani 1 1 d . .
H14 H 0.369180 0.465372 -0.097606 0.029 Uiso 1 1 calc R U
C15 C 0.2223(3) 0.43981(10) 0.0051(2) 0.0257(6) Uani 1 1 d . .
H15 H 0.148875 0.447658 -0.043505 0.031 Uiso 1 1 calc R U
C16 C 0.1982(3) 0.41819(10) 0.1080(2) 0.0260(6) Uani 1 1 d . .
H16 H 0.108229 0.411680 0.130604 0.031 Uiso 1 1 calc R U
C17 C 0.3055(3) 0.40592(9) 0.1789(2) 0.0196(6) Uani 1 1 d . .
H17 H 0.288670 0.391175 0.249768 0.023 Uiso 1 1 calc R U
C18 C 0.6487(3) 0.35339(9) 0.1308(2) 0.0200(6) Uani 1 1 d . .
C19 C 0.7858(3) 0.34433(9) 0.1206(2) 0.0239(6) Uani 1 1 d . .
H19 H 0.849687 0.361596 0.162365 0.029 Uiso 1 1 calc R U
C20 C 0.8298(3) 0.30987(10) 0.0488(2) 0.0325(7) Uani 1 1 d . .
H20 H 0.923583 0.304336 0.039850 0.039 Uiso 1 1 calc R U
C21 C 0.7370(4) 0.28390(10) -0.0089(2) 0.0358(8) Uani 1 1 d . .
H21 H 0.767274 0.260119 -0.056355 0.043 Uiso 1 1 calc R U
C22 C 0.6012(3) 0.29207(10) 0.0017(2) 0.0322(7) Uani 1 1 d . .
H22 H 0.537897 0.273782 -0.037765 0.039 Uiso 1 1 calc R U
C23 C 0.5566(3) 0.32701(9) 0.0698(2) 0.0248(6) Uani 1 1 d . .
H23 H 0.462699 0.333116 0.075168 0.030 Uiso 1 1 calc R U
C24 C 0.6418(3) 0.28177(9) 0.3666(2) 0.0258(6) Uani 1 1 d . .
H24A H 0.602965 0.280842 0.289067 0.039 Uiso 1 1 calc R U
H24B H 0.573013 0.273059 0.422840 0.039 Uiso 1 1 calc R U
H24C H 0.718196 0.261067 0.371148 0.039 Uiso 1 1 calc R U
C31 C 0.3487(3) 0.34940(9) 0.6629(2) 0.0211(6) Uani 1 1 d . .
C32 C 0.2487(3) 0.33796(10) 0.5837(3) 0.0299(7) Uani 1 1 d . .
H32 H 0.271094 0.334197 0.504814 0.036 Uiso 1 1 calc R U
C33 C 0.1170(3) 0.33208(11) 0.6198(3) 0.0369(8) Uani 1 1 d . .
H33 H 0.048941 0.324195 0.565845 0.044 Uiso 1 1 calc R U
C34 C 0.0843(3) 0.33765(11) 0.7342(3) 0.0419(8) Uani 1 1 d . .
H34 H -0.006510 0.333876 0.758530 0.050 Uiso 1 1 calc R U
C35 C 0.1828(3) 0.34872(12) 0.8141(3) 0.0463(9) Uani 1 1 d . .
H35 H 0.160030 0.351955 0.892998 0.056 Uiso 1 1 calc R U
C36 C 0.3152(3) 0.35506(11) 0.7779(3) 0.0352(8) Uani 1 1 d . .
H36 H 0.382736 0.363267 0.832013 0.042 Uiso 1 1 calc R U
C37 C 0.5946(3) 0.29908(9) 0.6596(2) 0.0176(5) Uani 1 1 d . .
C38 C 0.5167(3) 0.26550(9) 0.7084(2) 0.0238(6) Uani 1 1 d . .
H38 H 0.422576 0.269975 0.719049 0.029 Uiso 1 1 calc R U
C39 C 0.5756(3) 0.22529(10) 0.7419(3) 0.0324(7) Uani 1 1 d . .
H39 H 0.521783 0.202580 0.775762 0.039 Uiso 1 1 calc R U
C40 C 0.7111(3) 0.21846(10) 0.7262(3) 0.0342(7) Uani 1 1 d . .
H40 H 0.750708 0.190973 0.749043 0.041 Uiso 1 1 calc R U
C41 C 0.7913(3) 0.25159(10) 0.6768(2) 0.0292(7) Uani 1 1 d . .
H41 H 0.885024 0.246695 0.665282 0.035 Uiso 1 1 calc R U
C42 C 0.7331(3) 0.29144(9) 0.6449(2) 0.0223(6) Uani 1 1 d . .
H42 H 0.787760 0.314187 0.612232 0.027 Uiso 1 1 calc R U
C43 C 0.6051(2) 0.39260(8) 0.7122(2) 0.0166(5) Uani 1 1 d . .
C44 C 0.6990(3) 0.37964(9) 0.7953(2) 0.0217(6) Uani 1 1 d . .
H44 H 0.713491 0.348821 0.810182 0.026 Uiso 1 1 calc R U
C45 C 0.7712(3) 0.41143(10) 0.8563(2) 0.0266(6) Uani 1 1 d . .
H45 H 0.835663 0.402255 0.912124 0.032 Uiso 1 1 calc R U
C46 C 0.7501(3) 0.45618(10) 0.8367(3) 0.0283(7) Uani 1 1 d . .
H46 H 0.801042 0.477796 0.877929 0.034 Uiso 1 1 calc R U
C47 C 0.6550(3) 0.46967(10) 0.7571(2) 0.0278(6) Uani 1 1 d . .
H47 H 0.638621 0.500579 0.745359 0.033 Uiso 1 1 calc R U
C48 C 0.5835(3) 0.43837(9) 0.6944(2) 0.0239(6) Uani 1 1 d . .
H48 H 0.519324 0.447933 0.638853 0.029 Uiso 1 1 calc R U

loop_
_atom_site_aniso_label
_atom_site_aniso_U_11
_atom_site_aniso_U_22
_atom_site_aniso_U_33
_atom_site_aniso_U_23
_atom_site_aniso_U_13
_atom_site_aniso_U_12
Pd 0.01406(10) 0.01572(10) 0.01441(10) 0.00094(8) -0.00110(7) 0.00173(8)
Fe 0.01373(18) 0.0198(2) 0.01933(19) 0.00250(15) -0.00285(14) 0.00066(15)
Cl1 0.0197(3) 0.0291(4) 0.0216(3) 0.0011(3) -0.0010(2) 0.0103(3)
P1 0.0151(3) 0.0156(3) 0.0142(3) 0.0000(3) -0.0016(2) 0.0010(3)
P2 0.0135(3) 0.0158(3) 0.0163(3) 0.0008(3) 0.0002(2) 0.0004(3)
N1 0.0227(12) 0.0204(12) 0.0177(11) 0.0023(9) -0.0002(9) 0.0050(9)
C1 0.0166(12) 0.0220(14) 0.0198(13) 0.0043(11) -0.0011(10) 0.0059(11)
C2 0.0160(13) 0.0290(16) 0.0270(15) 0.0063(12) 0.0014(11) 0.0077(11)
C3 0.0146(13) 0.0326(16) 0.0312(16) 0.0113(13) -0.0073(11) -0.0011(12)
C4 0.0232(14) 0.0299(16) 0.0218(14) 0.0036(12) -0.0095(11) -0.0033(12)
C5 0.0184(13) 0.0244(15) 0.0201(14) 0.0029(11) -0.0027(11) 0.0000(11)
C6 0.0146(12) 0.0177(13) 0.0186(13) 0.0022(10) -0.0039(10) 0.0024(10)
C7 0.0185(13) 0.0248(15) 0.0183(13) 0.0054(11) -0.0011(10) 0.0026(11)
C8 0.0191(13) 0.0269(16) 0.0307(16) 0.0132(12) -0.0071(12) -0.0049(11)
C9 0.0209(13) 0.0193(14) 0.0281(15) 0.0025(12) -0.0101(11) 0.0009(11)
C10 0.0153(12) 0.0168(13) 0.0234(14) 0.0006(11) -0.0054(10) 0.0042(10)
C11 0.0245(14) 0.0200(14) 0.0117(12) 0.0011(10) 0.0004(10) 0.0049(11)
C12 0.0181(12) 0.0157(13) 0.0167(13) -0.0017(10) -0.0026(10) 0.0007(10)
C13 0.0193(13) 0.0200(14) 0.0211(14) 0.0025(11) -0.0003(11) -0.0006(11)
C14 0.0277(15) 0.0252(15) 0.0197(14) 0.0044(12) -0.0024(11) 0.0007(12)
C15 0.0240(14) 0.0276(16) 0.0256(15) 0.0025(12) -0.0083(12) 0.0015(12)
C16 0.0180(13) 0.0337(17) 0.0265(15) 0.0038(13) -0.0037(11) -0.0032(12)
C17 0.0203(13) 0.0202(14) 0.0183(13) 0.0018(11) -0.0022(10) -0.0033(11)
C18 0.0299(14) 0.0173(13) 0.0127(13) 0.0027(10) -0.0002(11) 0.0040(11)
C19 0.0299(15) 0.0233(15) 0.0183(14) 0.0024(11) 0.0006(11) 0.0075(12)
C20 0.0428(18) 0.0322(17) 0.0224(15) 0.0042(13) 0.0031(13) 0.0171(14)
C21 0.068(2) 0.0216(16) 0.0180(15) -0.0007(12) 0.0049(15) 0.0132(15)
C22 0.054(2) 0.0218(16) 0.0204(15) -0.0020(12) -0.0014(14) -0.0019(14)
C23 0.0349(16) 0.0210(15) 0.0184(14) 0.0011(11) 0.0002(12) -0.0030(12)
C24 0.0347(16) 0.0184(14) 0.0242(15) -0.0029(12) -0.0018(12) -0.0001(12)
C31 0.0164(13) 0.0181(14) 0.0289(15) 0.0012(11) 0.0033(11) -0.0004(10)
C32 0.0219(14) 0.0363(18) 0.0317(16) 0.0059(14) -0.0041(12) -0.0017(13)
C33 0.0208(15) 0.0393(19) 0.050(2) 0.0101(16) -0.0064(14) -0.0021(13)
C34 0.0197(15) 0.041(2) 0.065(2) -0.0071(18) 0.0123(15) -0.0039(14)
C35 0.0382(19) 0.050(2) 0.051(2) -0.0217(18) 0.0232(17) -0.0138(16)
C36 0.0273(16) 0.0412(19) 0.0373(18) -0.0167(15) 0.0095(13) -0.0110(14)
C37 0.0234(13) 0.0160(13) 0.0135(12) -0.0017(10) 0.0003(10) 0.0015(10)
C38 0.0275(15) 0.0211(15) 0.0227(14) -0.0021(12) -0.0009(11) -0.0051(12)
C39 0.0464(19) 0.0172(15) 0.0335(17) 0.0017(13) -0.0047(14) -0.0069(13)
C40 0.053(2) 0.0166(15) 0.0326(17) -0.0005(13) -0.0081(15) 0.0105(14)
C41 0.0318(15) 0.0302(16) 0.0255(15) -0.0016(13) -0.0013(12) 0.0115(13)
C42 0.0258(14) 0.0228(15) 0.0182(14) 0.0031(11) 0.0005(11) 0.0028(11)
C43 0.0171(12) 0.0169(13) 0.0157(13) 0.0003(10) 0.0041(10) -0.0013(10)
C44 0.0268(14) 0.0188(14) 0.0194(13) 0.0030(11) -0.0007(11) 0.0015(11)
C45 0.0274(15) 0.0298(16) 0.0226(15) -0.0023(12) -0.0050(12) 0.0013(12)
C46 0.0296(15) 0.0274(16) 0.0281(16) -0.0075(13) 0.0019(12) -0.0068(13)
C47 0.0375(17) 0.0176(15) 0.0282(16) -0.0047(12) 0.0014(13) 0.0022(12)
C48 0.0272(15) 0.0222(15) 0.0222(14) -0.0004(12) -0.0028(11) 0.0054(12)

loop_
_atom_type_symbol
_atom_type_description
_atom_type_scat_dispersion_real
_atom_type_scat_dispersion_imag
_atom_type_scat_source
C C 0.0033 0.0016 'International Tables Vol C Tables 4.2.6.8 and 6.1.1.4'
H H 0.0000 0.0000 'International Tables Vol C Tables 4.2.6.8 and 6.1.1.4'
Cl Cl 0.1484 0.1585 'International Tables Vol C Tables 4.2.6.8 and 6.1.1.4'
Fe Fe 0.3463 0.8444 'International Tables Vol C Tables 4.2.6.8 and 6.1.1.4'
N N 0.0061 0.0033 'International Tables Vol C Tables 4.2.6.8 and 6.1.1.4'
P P 0.1023 0.0942 'International Tables Vol C Tables 4.2.6.8 and 6.1.1.4'
Pd Pd -0.9988 1.0072 'International Tables Vol C Tables 4.2.6.8 and 6.1.1.4'

loop_
_geom_angle_atom_site_label_1
_geom_angle_atom_site_label_2
_geom_angle_atom_site_label_3
_geom_angle
C11 Pd P1 85.49(7)
C11 Pd P2 92.06(7)
P1 Pd P2 176.13(2)
C11 Pd Cl1 175.45(8)
P1 Pd Cl1 92.12(2)
P2 Pd Cl1 90.12(2)
C6 Fe C10 41.32(10)
C6 Fe C3 164.63(11)
C10 Fe C3 152.53(11)
C6 Fe C4 153.93(11)
C10 Fe C4 117.87(11)
C3 Fe C4 40.61(11)
C6 Fe C5 120.44(10)
C10 Fe C5 106.63(11)
C3 Fe C5 68.19(11)
C4 Fe C5 40.39(11)
C6 Fe C7 41.23(10)
C10 Fe C7 68.94(11)
C3 Fe C7 126.33(11)
C4 Fe C7 162.18(11)
C5 Fe C7 156.85(11)
C6 Fe C8 68.64(10)
C10 Fe C8 68.18(11)
C3 Fe C8 107.43(11)
C4 Fe C8 124.30(11)
C5 Fe C8 160.91(11)
C7 Fe C8 40.38(11)
C6 Fe C2 128.14(11)
C10 Fe C2 164.81(11)
C3 Fe C2 40.25(11)
C4 Fe C2 67.67(12)
C5 Fe C2 67.71(11)
C7 Fe C2 110.34(11)
C8 Fe C2 121.79(11)
C6 Fe C9 68.48(10)
C10 Fe C9 40.21(10)
C3 Fe C9 118.82(11)
C4 Fe C9 105.75(11)
C5 Fe C9 124.08(11)
C7 Fe C9 68.05(11)
C8 Fe C9 40.31(11)
C2 Fe C9 154.68(11)
C6 Fe C1 109.38(10)
C10 Fe C1 126.44(10)
C3 Fe C1 68.07(11)
C4 Fe C1 67.91(11)
C5 Fe C1 40.41(10)
C7 Fe C1 122.91(11)
C8 Fe C1 157.03(11)
C2 Fe C1 40.28(10)
C9 Fe C1 162.07(11)
C6 P1 C12 105.20(11)
C6 P1 C18 108.59(12)
C12 P1 C18 99.84(12)
C6 P1 Pd 106.20(8)
C12 P1 Pd 118.43(9)
C18 P1 Pd 117.72(8)
C31 P2 C37 103.36(12)
C31 P2 C43 105.45(12)
C37 P2 C43 103.07(12)
C31 P2 Pd 113.27(9)
C37 P2 Pd 118.32(8)
C43 P2 Pd 112.06(8)
C11 N1 C1 124.8(2)
N1 C1 C5 129.9(2)
N1 C1 C2 122.7(2)
C5 C1 C2 106.9(2)
N1 C1 Fe 132.97(18)
C5 C1 Fe 68.67(15)
C2 C1 Fe 69.29(15)
C3 C2 C1 108.7(2)
C3 C2 Fe 69.02(15)
C1 C2 Fe 70.43(15)
C3 C2 H2 125.7
C1 C2 H2 125.7
Fe C2 H2 126.5
C2 C3 C4 107.8(2)
C2 C3 Fe 70.74(15)
C4 C3 Fe 69.73(15)
C2 C3 H3 126.1
C4 C3 H3 126.1
Fe C3 H3 125.0
C5 C4 C3 108.2(3)
C5 C4 Fe 70.07(15)
C3 C4 Fe 69.66(16)
C5 C4 H4 125.9
C3 C4 H4 125.9
Fe C4 H4 126.0
C4 C5 C1 108.4(2)
C4 C5 Fe 69.53(15)
C1 C5 Fe 70.92(15)
C4 C5 H5 125.8
C1 C5 H5 125.8
Fe C5 H5 125.3
C10 C6 C7 107.4(2)
C10 C6 P1 120.14(19)
C7 C6 P1 132.2(2)
C10 C6 Fe 69.66(14)
C7 C6 Fe 70.20(14)
P1 C6 Fe 120.67(13)
C8 C7 C6 107.5(2)
C8 C7 Fe 69.88(15)
C6 C7 Fe 68.57(14)
C8 C7 H7 126.2
C6 C7 H7 126.2
Fe C7 H7 126.9
C7 C8 C9 108.7(2)
C7 C8 Fe 69.74(15)
C9 C8 Fe 70.36(16)
C7 C8 H8 125.7
C9 C8 H8 125.7
Fe C8 H8 125.8
C10 C9 C8 108.2(2)
C10 C9 Fe 68.80(15)
C8 C9 Fe 69.33(16)
C10 C9 H9 125.9
C8 C9 H9 125.9
Fe C9 H9 127.5
C9 C10 C6 108.1(2)
C9 C10 Fe 70.99(15)
C6 C10 Fe 69.02(14)
C9 C10 H10 125.9
C6 C10 H10 125.9
Fe C10 H10 125.6
N1 C11 C24 118.0(2)
N1 C11 Pd 126.1(2)
C24 C11 Pd 115.89(19)
C17 C12 C13 119.5(2)
C17 C12 P1 121.08(19)
C13 C12 P1 119.30(19)
C14 C13 C12 120.2(2)
C14 C13 H13 119.9
C12 C13 H13 119.9
C15 C14 C13 120.0(3)
C15 C14 H14 120.0
C13 C14 H14 120.0
C16 C15 C14 120.2(2)
C16 C15 H15 119.9
C14 C15 H15 119.9
C15 C16 C17 120.2(3)
C15 C16 H16 119.9
C17 C16 H16 119.9
C12 C17 C16 119.9(2)
C12 C17 H17 120.1
C16 C17 H17 120.1
C19 C18 C23 118.9(3)
C19 C18 P1 123.0(2)
C23 C18 P1 117.9(2)
C18 C19 C20 120.0(3)
C18 C19 H19 120.0
C20 C19 H19 120.0
C21 C20 C19 120.0(3)
C21 C20 H20 120.0
C19 C20 H20 120.0
C22 C21 C20 120.6(3)
C22 C21 H21 119.7
C20 C21 H21 119.7
C21 C22 C23 119.9(3)
C21 C22 H22 120.0
C23 C22 H22 120.0
C22 C23 C18 120.5(3)
C22 C23 H23 119.7
C18 C23 H23 119.7
C11 C24 H24A 109.5
C11 C24 H24B 109.5
H24A C24 H24B 109.5
C11 C24 H24C 109.5
H24A C24 H24C 109.5
H24B C24 H24C 109.5
C36 C31 C32 119.7(3)
C36 C31 P2 121.2(2)
C32 C31 P2 119.0(2)
C33 C32 C31 120.0(3)
C33 C32 H32 120.0
C31 C32 H32 120.0
C34 C33 C32 120.0(3)
C34 C33 H33 120.0
C32 C33 H33 120.0
C33 C34 C35 120.6(3)
C33 C34 H34 119.7
C35 C34 H34 119.7
C34 C35 C36 119.6(3)
C34 C35 H35 120.2
C36 C35 H35 120.2
C31 C36 C35 120.1(3)
C31 C36 H36 120.0
C35 C36 H36 120.0
C38 C37 C42 118.4(2)
C38 C37 P2 122.5(2)
C42 C37 P2 119.1(2)
C37 C38 C39 120.5(3)
C37 C38 H38 119.8
C39 C38 H38 119.8
C40 C39 C38 120.1(3)
C40 C39 H39 119.9
C38 C39 H39 119.9
C39 C40 C41 120.5(3)
C39 C40 H40 119.8
C41 C40 H40 119.8
C42 C41 C40 119.3(3)
C42 C41 H41 120.4
C40 C41 H41 120.4
C41 C42 C37 121.2(3)
C41 C42 H42 119.4
C37 C42 H42 119.4
C44 C43 C48 118.3(2)
C44 C43 P2 122.7(2)
C48 C43 P2 118.62(19)
C45 C44 C43 120.4(3)
C45 C44 H44 119.8
C43 C44 H44 119.8
C46 C45 C44 120.4(3)
C46 C45 H45 119.8
C44 C45 H45 119.8
C45 C46 C47 120.0(3)
C45 C46 H46 120.0
C47 C46 H46 120.0
C46 C47 C48 120.3(3)
C46 C47 H47 119.9
C48 C47 H47 119.9
C47 C48 C43 120.5(3)
C47 C48 H48 119.7
C43 C48 H48 119.7

loop_
_geom_bond_atom_site_label_1
_geom_bond_atom_site_label_2
_geom_bond_distance
Pd C11 2.010(3)
Pd P1 2.3321(7)
Pd P2 2.3584(7)
Pd Cl1 2.4076(6)
Fe C6 2.034(2)
Fe C10 2.042(2)
Fe C3 2.044(3)
Fe C4 2.045(3)
Fe C5 2.052(3)
Fe C7 2.056(3)
Fe C8 2.058(3)
Fe C2 2.067(3)
Fe C9 2.071(3)
Fe C1 2.082(3)
P1 C6 1.797(3)
P1 C12 1.829(2)
P1 C18 1.834(3)
P2 C31 1.820(3)
P2 C37 1.832(3)
P2 C43 1.833(3)
N1 C11 1.272(3)
N1 C1 1.415(3)
C1 C5 1.428(4)
C1 C2 1.428(4)
C2 C3 1.414(4)
C2 H2 0.9500
C3 C4 1.419(4)
C3 H3 0.9500
C4 C5 1.415(4)
C4 H4 0.9500
C5 H5 0.9500
C6 C10 1.438(4)
C6 C7 1.440(4)
C7 C8 1.420(4)
C7 H7 0.9500
C8 C9 1.422(4)
C8 H8 0.9500
C9 C10 1.414(4)
C9 H9 0.9500
C10 H10 0.9500
C11 C24 1.506(4)
C12 C17 1.391(4)
C12 C13 1.395(4)
C13 C14 1.388(4)
C13 H13 0.9500
C14 C15 1.384(4)
C14 H14 0.9500
C15 C16 1.381(4)
C15 H15 0.9500
C16 C17 1.393(4)
C16 H16 0.9500
C17 H17 0.9500
C18 C19 1.391(4)
C18 C23 1.399(4)
C19 C20 1.397(4)
C19 H19 0.9500
C20 C21 1.377(5)
C20 H20 0.9500
C21 C22 1.373(5)
C21 H21 0.9500
C22 C23 1.386(4)
C22 H22 0.9500
C23 H23 0.9500
C24 H24A 0.9800
C24 H24B 0.9800
C24 H24C 0.9800
C31 C36 1.389(4)
C31 C32 1.394(4)
C32 C33 1.383(4)
C32 H32 0.9500
C33 C34 1.379(5)
C33 H33 0.9500
C34 C35 1.386(5)
C34 H34 0.9500
C35 C36 1.391(4)
C35 H35 0.9500
C36 H36 0.9500
C37 C38 1.389(4)
C37 C42 1.402(4)
C38 C39 1.394(4)
C38 H38 0.9500
C39 C40 1.370(5)
C39 H39 0.9500
C40 C41 1.395(4)
C40 H40 0.9500
C41 C42 1.376(4)
C41 H41 0.9500
C42 H42 0.9500
C43 C44 1.396(4)
C43 C48 1.403(4)
C44 C45 1.386(4)
C44 H44 0.9500
C45 C46 1.376(4)
C45 H45 0.9500
C46 C47 1.380(4)
C46 H46 0.9500
C47 C48 1.382(4)
C47 H47 0.9500
C48 H48 0.9500
